data_2243872
loop_
_publ_author_name
'Okmanov, R. Ya.'
'Makhmudova, M. M.'
'Bobaev, I. D.'
'Tashkhodjaev, B.'

_publ_section_title
;
 Withanolides from <i>Physalis angulata</i> L.
;
_journal_issue 8
_journal_name_full 'Acta Crystallographica Section E'
_journal_page_first 804
_journal_page_last 808
_journal_paper_doi 10.1107/S205698902100709X
_journal_volume 77
_journal_year 2021
_chemical_absolute_configuration rm
_chemical_formula_iupac 'C28 H40 O7'
_chemical_formula_moiety 'C28 H40 O7'
_chemical_formula_sum 'C28 H40 O7'
_chemical_formula_weight 488.60
_chemical_melting_point 528(3)
_chemical_name_common
;
14a-hydroxyixocarpanolide
;
_chemical_name_systematic (20<i>R</i>,22<i>R</i>)-5\a,14\a,20-Trihydroxy-1-oxo-6\a,7\a-epoxywitha-2-enolide
_space_group_crystal_system triclinic
_space_group_IT_number 1
_space_group_name_Hall 'P 1'
_space_group_name_H-M_alt 'P 1'
_atom_sites_solution_hydrogens mixed
_atom_sites_solution_primary direct
_audit_creation_method SHELXL-2014/8
_cell_angle_alpha 112.81(3)
_cell_angle_beta 96.49(3)
_cell_angle_gamma 93.13(3)
_cell_formula_units_Z 1
_cell_length_a 6.2374(12)
_cell_length_b 9.5938(19)
_cell_length_c 11.351(2)
_cell_measurement_reflns_used 1941
_cell_measurement_temperature 290(2)
_cell_measurement_theta_max 75.4630
_cell_measurement_theta_min 4.2650
_cell_volume 618.5(3)
_computing_cell_refinement
;
CrysAlis PRO (Rigaku OD, 2018)
;
_computing_data_collection
;
CrysAlis PRO (Rigaku OD, 2018)
;
_computing_data_reduction
;
CrysAlis PRO (Rigaku OD, 2018)
;
_computing_molecular_graphics
;
XP    (Sheldrick, 1998)
;
_computing_publication_material
;
SHELXTL (Sheldrick, 2008), PLATON (Spek, 2020) and publCIF
(Westrip, 2010)'
;
_computing_structure_refinement
;
<i>SHELXL2014/8</i> (Sheldrick, 2015)
;
_computing_structure_solution
;
SHELXS7    (Sheldrick, 2008)
;
_diffrn_ambient_temperature 290.0(10)
_diffrn_detector 'CCD plate'
_diffrn_detector_area_resol_mean 10.2576
_diffrn_measured_fraction_theta_full 0.999
_diffrn_measured_fraction_theta_max 0.960
_diffrn_measurement_device 'four-circle diffractometer'
_diffrn_measurement_device_type 'Rigaku Xcalibur, Ruby'
_diffrn_measurement_method '\w scans'
_diffrn_radiation_monochromator graphite
_diffrn_radiation_type CuK\a
_diffrn_radiation_wavelength 1.54184
_diffrn_reflns_av_R_equivalents 0.0245
_diffrn_reflns_av_unetI/netI 0.0320
_diffrn_reflns_limit_h_max 7
_diffrn_reflns_limit_h_min -7
_diffrn_reflns_limit_k_max 11
_diffrn_reflns_limit_k_min -12
_diffrn_reflns_limit_l_max 10
_diffrn_reflns_limit_l_min -14
_diffrn_reflns_number 4169
_diffrn_reflns_theta_full 67.684
_diffrn_reflns_theta_max 76.647
_diffrn_reflns_theta_min 4.271
_diffrn_source 'Enhance (Cu) X-ray Source'
_exptl_absorpt_coefficient_mu 0.755
_exptl_absorpt_correction_T_max 0.85279
_exptl_absorpt_correction_T_min 0.77644
_exptl_absorpt_correction_type multi-scan
_exptl_absorpt_process_details
;
(SADABS; Sheldrick, 2003)
;
_exptl_crystal_colour colorless
_exptl_crystal_density_diffrn 1.312
_exptl_crystal_description prizmatic
_exptl_crystal_F_000 264
_exptl_crystal_size_max 0.42
_exptl_crystal_size_mid 0.28
_exptl_crystal_size_min 0.21
_refine_diff_density_max 0.170
_refine_diff_density_min -0.193
_refine_ls_abs_structure_details
;
 Classical Flack method preferred over Parsons because s.u. lower.
;
_refine_ls_abs_structure_Flack -0.1(2)
_refine_ls_extinction_method none
_refine_ls_goodness_of_fit_ref 1.035
_refine_ls_hydrogen_treatment mixed
_refine_ls_matrix_type full
_refine_ls_number_parameters 333
_refine_ls_number_reflns 2812
_refine_ls_number_restraints 3
_refine_ls_restrained_S_all 1.035
_refine_ls_R_factor_all 0.0454
_refine_ls_R_factor_gt 0.0405
_refine_ls_shift/su_max 0.000
_refine_ls_shift/su_mean 0.000
_refine_ls_structure_factor_coef Fsqd
_refine_ls_weighting_details 'w=1/[\s^2^(Fo^2^)+(0.0647P)^2^+0.0383P] where P=(Fo^2^+2Fc^2^)/3'
_refine_ls_weighting_scheme calc
_refine_ls_wR_factor_gt 0.1035
_refine_ls_wR_factor_ref 0.1097
_reflns_number_gt 2545
_reflns_number_total 2812
_reflns_threshold_expression 'I > 2\s(I)'
_cod_data_source_file dj2029sup1.cif
_cod_data_source_block II
_cod_original_cell_volume 618.5(2)
_cod_database_code 2243872
_shelx_space_group_comment
;
The symmetry employed for this shelxl refinement is uniquely defined
by the following loop, which should always be used as a source of
symmetry information in preference to the above space-group names.
They are only intended as comments.
;

loop_
_space_group_symop_operation_xyz
'x, y, z'

loop_
_atom_site_type_symbol
_atom_site_label
_atom_site_fract_x
_atom_site_fract_y
_atom_site_fract_z
_atom_site_U_iso_or_equiv
_atom_site_adp_type
_atom_site_calc_flag
_atom_site_occupancy
_atom_site_disorder_assembly
_atom_site_disorder_group
O O1 1.0734(4) 1.2216(4) 0.3845(3) 0.0674(8) Uani d 1 . .
O O2 1.0070(4) 0.6040(2) 0.9120(2) 0.0441(5) Uani d 1 . .
O O5 0.8575(4) 0.8791(3) 0.0969(2) 0.0524(6) Uani d 1 . .
O O14 0.9050(4) 0.6585(3) 0.3671(2) 0.0468(5) Uani d 1 . .
O O20 0.7306(4) 0.7378(3) 0.8118(2) 0.0444(5) Uani d 1 . .
O O26 1.0412(5) 0.5281(3) 1.0706(2) 0.0591(7) Uani d 1 . .
O O67 0.6045(4) 0.6709(3) 0.1319(2) 0.0555(6) Uani d 1 . .
C C1 0.9157(5) 1.1689(4) 0.3017(3) 0.0431(7) Uani d 1 . .
C C2 0.8775(6) 1.2312(5) 0.2017(4) 0.0551(9) Uani d 1 . .
H H2A 0.9624 1.3185 0.2108 0.066 Uiso calc 1 . .
C C3 0.7256(6) 1.1664(5) 0.0993(4) 0.0605(10) Uani d 1 . .
H H3A 0.7103 1.2095 0.0387 0.073 Uiso calc 1 . .
C C4 0.5794(6) 1.0290(4) 0.0768(3) 0.0534(8) Uani d 1 . .
H H4A 0.5570 0.9639 -0.0146 0.064 Uiso calc 1 . .
H H4B 0.4396 1.0589 0.1014 0.064 Uiso calc 1 . .
C C5 0.6713(5) 0.9395(4) 0.1537(3) 0.0417(7) Uani d 1 . .
C C6 0.5077(6) 0.8077(4) 0.1384(3) 0.0472(7) Uani d 1 . .
H H6A 0.3725 0.7928 0.0798 0.057 Uiso calc 1 . .
C C7 0.4970(5) 0.7531(4) 0.2412(3) 0.0444(7) Uani d 1 . .
H H7A 0.3550 0.7054 0.2427 0.053 Uiso calc 1 . .
C C8 0.6366(4) 0.8339(3) 0.3704(3) 0.0346(6) Uani d 1 . .
H H8A 0.5414 0.8946 0.4290 0.042 Uiso calc 1 . .
C C9 0.8236(5) 0.9479(3) 0.3713(3) 0.0357(6) Uani d 1 . .
H H9A 0.9315 0.8878 0.3238 0.043 Uiso calc 1 . .
C C10 0.7426(5) 1.0460(3) 0.2988(3) 0.0358(6) Uani d 1 . .
C C11 0.9330(6) 1.0353(4) 0.5127(3) 0.0535(9) Uani d 1 . .
H H11A 1.0577 1.1011 0.5140 0.064 Uiso calc 1 . .
H H11B 0.8316 1.0994 0.5613 0.064 Uiso calc 1 . .
C C12 1.0074(5) 0.9316(4) 0.5799(3) 0.0490(8) Uani d 1 . .
H H12A 1.0653 0.9934 0.6694 0.059 Uiso calc 1 . .
H H12B 1.1229 0.8769 0.5387 0.059 Uiso calc 1 . .
C C13 0.8206(4) 0.8163(3) 0.5748(3) 0.0343(6) Uani d 1 . .
C C14 0.7262(4) 0.7268(3) 0.4299(3) 0.0360(6) Uani d 1 . .
C C15 0.5738(5) 0.5985(4) 0.4314(3) 0.0471(7) Uani d 1 . .
H H15A 0.5507 0.5132 0.3481 0.056 Uiso calc 1 . .
H H15B 0.4347 0.6329 0.4535 0.056 Uiso calc 1 . .
C C16 0.6930(5) 0.5546(4) 0.5361(3) 0.0451(7) Uani d 1 . .
H H16A 0.7500 0.4576 0.4966 0.054 Uiso calc 1 . .
H H16B 0.5941 0.5457 0.5935 0.054 Uiso calc 1 . .
C C17 0.8822(4) 0.6823(3) 0.6131(3) 0.0353(6) Uani d 1 . .
H H17A 1.0134 0.6476 0.5756 0.042 Uiso calc 1 . .
C C18 0.6480(6) 0.9019(4) 0.6520(3) 0.0478(7) Uani d 1 . .
H H18A 0.5306 0.8303 0.6479 0.072 Uiso calc 1 . .
H H18B 0.5940 0.9709 0.6161 0.072 Uiso calc 1 . .
H H18C 0.7113 0.9579 0.7405 0.072 Uiso calc 1 . .
C C19 0.5529(5) 1.1315(4) 0.3550(3) 0.0459(7) Uani d 1 . .
H H19A 0.5891 1.1821 0.4472 0.069 Uiso calc 1 . .
H H19B 0.4257 1.0605 0.3342 0.069 Uiso calc 1 . .
H H19C 0.5250 1.2052 0.3189 0.069 Uiso calc 1 . .
C C20 0.9287(5) 0.7102(3) 0.7577(3) 0.0367(6) Uani d 1 . .
C C21 1.0997(5) 0.8455(4) 0.8335(3) 0.0458(7) Uani d 1 . .
H H21A 1.0430 0.9375 0.8361 0.069 Uiso calc 1 . .
H H21B 1.2274 0.8323 0.7921 0.069 Uiso calc 1 . .
H H21C 1.1360 0.8517 0.9200 0.069 Uiso calc 1 . .
C C22 1.0006(5) 0.5651(3) 0.7731(3) 0.0378(6) Uani d 1 . .
H H22A 0.8854 0.4817 0.7265 0.045 Uiso calc 1 . .
C C23 1.2147(6) 0.5111(4) 0.7296(3) 0.0461(7) Uani d 1 . .
H H23A 1.3111 0.5980 0.7375 0.055 Uiso calc 1 . .
H H23B 1.1877 0.4423 0.6392 0.055 Uiso calc 1 . .
C C24 1.3270(5) 0.4300(3) 0.8076(3) 0.0404(6) Uani d 1 . .
H H24A 1.4316 0.5062 0.8766 0.048 Uiso calc 1 . .
C C25 1.1654(5) 0.3683(4) 0.8731(3) 0.0430(7) Uani d 1 . .
H H25A 1.0508 0.3003 0.8057 0.052 Uiso calc 1 . .
C C26 1.0632(5) 0.5015(4) 0.9602(3) 0.0414(7) Uani d 1 . .
C C27 1.2617(7) 0.2800(5) 0.9482(4) 0.0610(9) Uani d 1 . .
H H27A 1.1503 0.2463 0.9859 0.091 Uiso calc 1 . .
H H27B 1.3742 0.3445 1.0153 0.091 Uiso calc 1 . .
H H27C 1.3216 0.1935 0.8909 0.091 Uiso calc 1 . .
C C28 1.4558(6) 0.3074(4) 0.7249(4) 0.0525(8) Uani d 1 . .
H H28A 1.5525 0.2760 0.7797 0.079 Uiso calc 1 . .
H H28B 1.5384 0.3474 0.6764 0.079 Uiso calc 1 . .
H H28C 1.3576 0.2216 0.6666 0.079 Uiso calc 1 . .
H H5 0.858(7) 0.793(6) 0.113(4) 0.069(13) Uiso d 1 . .
H H14 0.884(8) 0.628(6) 0.289(5) 0.069(14) Uiso d 1 . .
H H20 0.768(9) 0.767(7) 0.884(6) 0.09(2) Uiso d 1 . .

loop_
_atom_site_aniso_label
_atom_site_aniso_U_11
_atom_site_aniso_U_22
_atom_site_aniso_U_33
_atom_site_aniso_U_12
_atom_site_aniso_U_13
_atom_site_aniso_U_23
O1 0.0566(14) 0.0798(18) 0.0761(19) -0.0157(13) -0.0101(13) 0.0506(16)
O2 0.0575(13) 0.0457(12) 0.0372(11) 0.0172(10) 0.0157(9) 0.0214(10)
O5 0.0675(15) 0.0570(15) 0.0387(12) 0.0261(12) 0.0205(10) 0.0197(11)
O14 0.0572(14) 0.0504(13) 0.0346(12) 0.0207(11) 0.0123(10) 0.0153(10)
O20 0.0445(12) 0.0573(14) 0.0371(12) 0.0169(10) 0.0125(9) 0.0218(11)
O26 0.0718(17) 0.0731(17) 0.0456(14) 0.0210(13) 0.0187(12) 0.0335(13)
O67 0.0801(17) 0.0401(12) 0.0352(12) 0.0108(11) -0.0037(11) 0.0057(9)
C1 0.0428(16) 0.0457(17) 0.0456(17) 0.0093(13) 0.0078(13) 0.0222(14)
C2 0.059(2) 0.058(2) 0.063(2) 0.0067(16) 0.0102(17) 0.0395(19)
C3 0.070(2) 0.071(2) 0.059(2) 0.0197(19) 0.0074(18) 0.044(2)
C4 0.065(2) 0.059(2) 0.0408(17) 0.0164(17) -0.0008(15) 0.0253(16)
C5 0.0501(17) 0.0462(17) 0.0301(14) 0.0166(14) 0.0064(12) 0.0148(13)
C6 0.0545(18) 0.0424(17) 0.0366(15) 0.0054(13) -0.0093(13) 0.0112(13)
C7 0.0449(16) 0.0414(17) 0.0397(16) 0.0014(13) -0.0063(13) 0.0121(13)
C8 0.0354(14) 0.0361(14) 0.0293(14) 0.0030(11) 0.0002(11) 0.0110(11)
C9 0.0377(14) 0.0393(15) 0.0300(13) 0.0042(11) 0.0031(10) 0.0142(12)
C10 0.0387(14) 0.0382(14) 0.0315(13) 0.0074(11) 0.0057(10) 0.0145(11)
C11 0.070(2) 0.0465(18) 0.0395(17) -0.0196(16) -0.0160(16) 0.0223(15)
C12 0.0541(19) 0.0528(19) 0.0384(16) -0.0158(15) -0.0106(13) 0.0238(15)
C13 0.0405(15) 0.0327(13) 0.0299(13) 0.0017(11) 0.0014(11) 0.0141(11)
C14 0.0381(14) 0.0351(14) 0.0305(14) 0.0032(11) 0.0030(11) 0.0090(11)
C15 0.0500(18) 0.0387(15) 0.0466(17) -0.0078(13) -0.0078(13) 0.0161(14)
C16 0.0537(18) 0.0377(16) 0.0410(16) -0.0037(13) 0.0007(13) 0.0153(13)
C17 0.0382(14) 0.0354(14) 0.0321(14) 0.0030(11) 0.0067(11) 0.0128(12)
C18 0.065(2) 0.0458(17) 0.0371(16) 0.0202(15) 0.0126(14) 0.0179(14)
C19 0.0497(18) 0.0423(16) 0.0476(18) 0.0135(14) 0.0146(14) 0.0167(14)
C20 0.0390(14) 0.0392(14) 0.0313(14) 0.0046(11) 0.0066(11) 0.0130(12)
C21 0.0556(19) 0.0444(16) 0.0356(15) -0.0026(14) -0.0020(13) 0.0171(13)
C22 0.0416(15) 0.0408(15) 0.0311(14) 0.0043(12) 0.0054(11) 0.0145(12)
C23 0.0491(17) 0.0510(18) 0.0441(17) 0.0133(14) 0.0138(13) 0.0223(15)
C24 0.0429(15) 0.0365(14) 0.0404(15) 0.0057(12) 0.0044(12) 0.0141(12)
C25 0.0443(15) 0.0414(16) 0.0460(17) 0.0057(12) 0.0047(13) 0.0207(14)
C26 0.0421(15) 0.0464(17) 0.0419(16) 0.0052(13) 0.0091(12) 0.0235(14)
C27 0.075(2) 0.055(2) 0.068(2) 0.0181(19) 0.0158(19) 0.0374(19)
C28 0.0481(17) 0.0475(18) 0.063(2) 0.0124(14) 0.0125(15) 0.0211(16)

loop_
_atom_type_symbol
_atom_type_description
_atom_type_scat_dispersion_real
_atom_type_scat_dispersion_imag
_atom_type_scat_source
C C 0.0181 0.0091 'International Tables Vol C Tables 4.2.6.8 and 6.1.1.4'
H H 0.0000 0.0000 'International Tables Vol C Tables 4.2.6.8 and 6.1.1.4'
O O 0.0492 0.0322 'International Tables Vol C Tables 4.2.6.8 and 6.1.1.4'

loop_
_geom_angle_atom_site_label_1
_geom_angle_atom_site_label_2
_geom_angle_atom_site_label_3
_geom_angle_site_symmetry_1
_geom_angle_site_symmetry_3
_geom_angle
_geom_angle_publ_flag
C26 O2 C22 . . 119.2(2) ?
C5 O5 H5 . . 100(3) ?
C14 O14 H14 . . 114(3) ?
C20 O20 H20 . . 103(4) ?
C7 O67 C6 . . 60.3(2) ?
O1 C1 C2 . . 118.9(3) ?
O1 C1 C10 . . 123.8(3) ?
C2 C1 C10 . . 117.1(3) ?
C3 C2 C1 . . 122.0(3) ?
C3 C2 H2A . . 119.0 ?
C1 C2 H2A . . 119.0 ?
C2 C3 C4 . . 123.3(3) ?
C2 C3 H3A . . 118.3 ?
C4 C3 H3A . . 118.3 ?
C3 C4 C5 . . 112.1(3) ?
C3 C4 H4A . . 109.2 ?
C5 C4 H4A . . 109.2 ?
C3 C4 H4B . . 109.2 ?
C5 C4 H4B . . 109.2 ?
H4A C4 H4B . . 107.9 ?
O5 C5 C6 . . 108.7(3) ?
O5 C5 C4 . . 105.4(3) ?
C6 C5 C4 . . 110.6(3) ?
O5 C5 C10 . . 109.5(2) ?
C6 C5 C10 . . 111.4(2) ?
C4 C5 C10 . . 111.0(3) ?
O67 C6 C7 . . 59.6(2) ?
O67 C6 C5 . . 114.1(3) ?
C7 C6 C5 . . 121.6(3) ?
O67 C6 H6A . . 116.3 ?
C7 C6 H6A . . 116.3 ?
C5 C6 H6A . . 116.3 ?
O67 C7 C6 . . 60.0(2) ?
O67 C7 C8 . . 117.5(3) ?
C6 C7 C8 . . 120.6(3) ?
O67 C7 H7A . . 115.7 ?
C6 C7 H7A . . 115.7 ?
C8 C7 H7A . . 115.7 ?
C7 C8 C14 . . 113.8(2) ?
C7 C8 C9 . . 114.2(2) ?
C14 C8 C9 . . 109.8(2) ?
C7 C8 H8A . . 106.1 ?
C14 C8 H8A . . 106.1 ?
C9 C8 H8A . . 106.1 ?
C10 C9 C11 . . 116.2(2) ?
C10 C9 C8 . . 111.0(2) ?
C11 C9 C8 . . 108.0(2) ?
C10 C9 H9A . . 107.1 ?
C11 C9 H9A . . 107.1 ?
C8 C9 H9A . . 107.1 ?
C19 C10 C9 . . 111.9(2) ?
C19 C10 C1 . . 105.6(2) ?
C9 C10 C1 . . 114.3(2) ?
C19 C10 C5 . . 110.1(2) ?
C9 C10 C5 . . 108.3(2) ?
C1 C10 C5 . . 106.5(2) ?
C12 C11 C9 . . 113.7(3) ?
C12 C11 H11A . . 108.8 ?
C9 C11 H11A . . 108.8 ?
C12 C11 H11B . . 108.8 ?
C9 C11 H11B . . 108.8 ?
H11A C11 H11B . . 107.7 ?
C11 C12 C13 . . 112.1(3) ?
C11 C12 H12A . . 109.2 ?
C13 C12 H12A . . 109.2 ?
C11 C12 H12B . . 109.2 ?
C13 C12 H12B . . 109.2 ?
H12A C12 H12B . . 107.9 ?
C18 C13 C12 . . 109.4(3) ?
C18 C13 C14 . . 111.2(2) ?
C12 C13 C14 . . 106.9(2) ?
C18 C13 C17 . . 111.2(2) ?
C12 C13 C17 . . 117.4(2) ?
C14 C13 C17 . . 100.3(2) ?
O14 C14 C15 . . 107.0(2) ?
O14 C14 C8 . . 109.7(2) ?
C15 C14 C8 . . 119.1(2) ?
O14 C14 C13 . . 105.9(2) ?
C15 C14 C13 . . 103.5(2) ?
C8 C14 C13 . . 110.8(2) ?
C14 C15 C16 . . 103.8(2) ?
C14 C15 H15A . . 111.0 ?
C16 C15 H15A . . 111.0 ?
C14 C15 H15B . . 111.0 ?
C16 C15 H15B . . 111.0 ?
H15A C15 H15B . . 109.0 ?
C15 C16 C17 . . 107.5(2) ?
C15 C16 H16A . . 110.2 ?
C17 C16 H16A . . 110.2 ?
C15 C16 H16B . . 110.2 ?
C17 C16 H16B . . 110.2 ?
H16A C16 H16B . . 108.5 ?
C20 C17 C16 . . 113.2(2) ?
C20 C17 C13 . . 119.4(2) ?
C16 C17 C13 . . 103.1(2) ?
C20 C17 H17A . . 106.8 ?
C16 C17 H17A . . 106.8 ?
C13 C17 H17A . . 106.8 ?
C13 C18 H18A . . 109.5 ?
C13 C18 H18B . . 109.5 ?
H18A C18 H18B . . 109.5 ?
C13 C18 H18C . . 109.5 ?
H18A C18 H18C . . 109.5 ?
H18B C18 H18C . . 109.5 ?
C10 C19 H19A . . 109.5 ?
C10 C19 H19B . . 109.5 ?
H19A C19 H19B . . 109.5 ?
C10 C19 H19C . . 109.5 ?
H19A C19 H19C . . 109.5 ?
H19B C19 H19C . . 109.5 ?
O20 C20 C21 . . 109.3(3) ?
O20 C20 C17 . . 108.7(2) ?
C21 C20 C17 . . 112.1(2) ?
O20 C20 C22 . . 105.9(2) ?
C21 C20 C22 . . 110.1(2) ?
C17 C20 C22 . . 110.5(2) ?
C20 C21 H21A . . 109.5 ?
C20 C21 H21B . . 109.5 ?
H21A C21 H21B . . 109.5 ?
C20 C21 H21C . . 109.5 ?
H21A C21 H21C . . 109.5 ?
H21B C21 H21C . . 109.5 ?
O2 C22 C23 . . 110.7(2) ?
O2 C22 C20 . . 103.0(2) ?
C23 C22 C20 . . 118.2(2) ?
O2 C22 H22A . . 108.2 ?
C23 C22 H22A . . 108.2 ?
C20 C22 H22A . . 108.2 ?
C22 C23 C24 . . 113.1(3) ?
C22 C23 H23A . . 109.0 ?
C24 C23 H23A . . 109.0 ?
C22 C23 H23B . . 109.0 ?
C24 C23 H23B . . 109.0 ?
H23A C23 H23B . . 107.8 ?
C28 C24 C23 . . 111.1(3) ?
C28 C24 C25 . . 112.6(3) ?
C23 C24 C25 . . 111.5(3) ?
C28 C24 H24A . . 107.1 ?
C23 C24 H24A . . 107.1 ?
C25 C24 H24A . . 107.1 ?
C26 C25 C27 . . 110.4(3) ?
C26 C25 C24 . . 107.4(2) ?
C27 C25 C24 . . 115.1(3) ?
C26 C25 H25A . . 107.9 ?
C27 C25 H25A . . 107.9 ?
C24 C25 H25A . . 107.9 ?
O26 C26 O2 . . 118.0(3) ?
O26 C26 C25 . . 125.7(3) ?
O2 C26 C25 . . 116.2(3) ?
C25 C27 H27A . . 109.5 ?
C25 C27 H27B . . 109.5 ?
H27A C27 H27B . . 109.5 ?
C25 C27 H27C . . 109.5 ?
H27A C27 H27C . . 109.5 ?
H27B C27 H27C . . 109.5 ?
C24 C28 H28A . . 109.5 ?
C24 C28 H28B . . 109.5 ?
H28A C28 H28B . . 109.5 ?
C24 C28 H28C . . 109.5 ?
H28A C28 H28C . . 109.5 ?
H28B C28 H28C . . 109.5 ?

loop_
_geom_bond_atom_site_label_1
_geom_bond_atom_site_label_2
_geom_bond_site_symmetry_2
_geom_bond_distance
_geom_bond_publ_flag
O1 C1 . 1.214(4) ?
O2 C26 . 1.341(4) ?
O2 C22 . 1.468(3) ?
O5 C5 . 1.433(4) ?
O5 H5 . 0.92(5) ?
O14 C14 . 1.442(4) ?
O14 H14 . 0.81(5) ?
O20 C20 . 1.434(4) ?
O20 H20 . 0.76(6) ?
O26 C26 . 1.204(4) ?
O67 C7 . 1.448(4) ?
O67 C6 . 1.454(4) ?
C1 C2 . 1.478(5) ?
C1 C10 . 1.542(4) ?
C2 C3 . 1.327(6) ?
C2 H2A . 0.9300 ?
C3 C4 . 1.480(6) ?
C3 H3A . 0.9300 ?
C4 C5 . 1.532(4) ?
C4 H4A . 0.9700 ?
C4 H4B . 0.9700 ?
C5 C6 . 1.523(5) ?
C5 C10 . 1.560(4) ?
C6 C7 . 1.458(5) ?
C6 H6A . 0.9800 ?
C7 C8 . 1.506(4) ?
C7 H7A . 0.9800 ?
C8 C14 . 1.530(4) ?
C8 C9 . 1.551(4) ?
C8 H8A . 0.9800 ?
C9 C10 . 1.542(4) ?
C9 C11 . 1.546(4) ?
C9 H9A . 0.9800 ?
C10 C19 . 1.534(4) ?
C11 C12 . 1.532(5) ?
C11 H11A . 0.9700 ?
C11 H11B . 0.9700 ?
C12 C13 . 1.542(4) ?
C12 H12A . 0.9700 ?
C12 H12B . 0.9700 ?
C13 C18 . 1.534(4) ?
C13 C14 . 1.555(4) ?
C13 C17 . 1.562(4) ?
C14 C15 . 1.520(4) ?
C15 C16 . 1.538(5) ?
C15 H15A . 0.9700 ?
C15 H15B . 0.9700 ?
C16 C17 . 1.561(4) ?
C16 H16A . 0.9700 ?
C16 H16B . 0.9700 ?
C17 C20 . 1.546(4) ?
C17 H17A . 0.9800 ?
C18 H18A . 0.9600 ?
C18 H18B . 0.9600 ?
C18 H18C . 0.9600 ?
C19 H19A . 0.9600 ?
C19 H19B . 0.9600 ?
C19 H19C . 0.9600 ?
C20 C21 . 1.530(4) ?
C20 C22 . 1.552(4) ?
C21 H21A . 0.9600 ?
C21 H21B . 0.9600 ?
C21 H21C . 0.9600 ?
C22 C23 . 1.523(4) ?
C22 H22A . 0.9800 ?
C23 C24 . 1.527(5) ?
C23 H23A . 0.9700 ?
C23 H23B . 0.9700 ?
C24 C28 . 1.526(5) ?
C24 C25 . 1.539(4) ?
C24 H24A . 0.9800 ?
C25 C26 . 1.507(5) ?
C25 C27 . 1.518(5) ?
C25 H25A . 0.9800 ?
C27 H27A . 0.9600 ?
C27 H27B . 0.9600 ?
C27 H27C . 0.9600 ?
C28 H28A . 0.9600 ?
C28 H28B . 0.9600 ?
C28 H28C . 0.9600 ?

loop_
_geom_hbond_atom_site_label_D
_geom_hbond_atom_site_label_H
_geom_hbond_atom_site_label_A
_geom_hbond_site_symmetry_A
_geom_hbond_distance_DH
_geom_hbond_distance_HA
_geom_hbond_distance_DA
_geom_hbond_angle_DHA
_geom_hbond_publ_flag
O20 H20 O5 1_556 0.76(6) 2.22(6) 2.973(4) 173 y
C7 H7A O26 1_454 0.98 2.59 3.367(5) 136 y

loop_
_geom_torsion_atom_site_label_1
_geom_torsion_atom_site_label_2
_geom_torsion_atom_site_label_3
_geom_torsion_atom_site_label_4
_geom_torsion_site_symmetry_1
_geom_torsion_site_symmetry_2
_geom_torsion_site_symmetry_3
_geom_torsion_site_symmetry_4
_geom_torsion
_geom_torsion_publ_flag
O1 C1 C2 C3 . . . . 171.0(4) ?
C10 C1 C2 C3 . . . . -12.6(5) ?
C1 C2 C3 C4 . . . . 1.1(6) ?
C2 C3 C4 C5 . . . . -20.5(6) ?
C3 C4 C5 O5 . . . . -68.1(4) ?
C3 C4 C5 C6 . . . . 174.6(3) ?
C3 C4 C5 C10 . . . . 50.3(4) ?
C7 O67 C6 C5 . . . . 113.8(3) ?
O5 C5 C6 O67 . . . . 27.8(3) ?
C4 C5 C6 O67 . . . . 143.1(3) ?
C10 C5 C6 O67 . . . . -92.9(3) ?
O5 C5 C6 C7 . . . . 95.8(4) ?
C4 C5 C6 C7 . . . . -148.9(3) ?
C10 C5 C6 C7 . . . . -25.0(4) ?
C6 O67 C7 C8 . . . . -111.3(3) ?
C5 C6 C7 O67 . . . . -101.2(3) ?
O67 C6 C7 C8 . . . . 106.1(3) ?
C5 C6 C7 C8 . . . . 4.9(5) ?
O67 C7 C8 C14 . . . . -71.8(3) ?
C6 C7 C8 C14 . . . . -141.6(3) ?
O67 C7 C8 C9 . . . . 55.4(4) ?
C6 C7 C8 C9 . . . . -14.4(4) ?
C7 C8 C9 C10 . . . . 44.7(3) ?
C14 C8 C9 C10 . . . . 173.9(2) ?
C7 C8 C9 C11 . . . . 173.1(3) ?
C14 C8 C9 C11 . . . . -57.7(3) ?
C11 C9 C10 C19 . . . . -67.2(3) ?
C8 C9 C10 C19 . . . . 56.7(3) ?
C11 C9 C10 C1 . . . . 52.9(4) ?
C8 C9 C10 C1 . . . . 176.7(2) ?
C11 C9 C10 C5 . . . . 171.4(3) ?
C8 C9 C10 C5 . . . . -64.8(3) ?
O1 C1 C10 C19 . . . . 99.7(4) ?
C2 C1 C10 C19 . . . . -76.5(4) ?
O1 C1 C10 C9 . . . . -23.8(5) ?
C2 C1 C10 C9 . . . . 160.0(3) ?
O1 C1 C10 C5 . . . . -143.3(4) ?
C2 C1 C10 C5 . . . . 40.5(4) ?
O5 C5 C10 C19 . . . . 170.9(3) ?
C6 C5 C10 C19 . . . . -68.9(3) ?
C4 C5 C10 C19 . . . . 54.9(3) ?
O5 C5 C10 C9 . . . . -66.6(3) ?
C6 C5 C10 C9 . . . . 53.7(3) ?
C4 C5 C10 C9 . . . . 177.5(3) ?
O5 C5 C10 C1 . . . . 56.8(3) ?
C6 C5 C10 C1 . . . . 177.1(3) ?
C4 C5 C10 C1 . . . . -59.1(3) ?
C10 C9 C11 C12 . . . . 179.3(3) ?
C8 C9 C11 C12 . . . . 53.9(4) ?
C9 C11 C12 C13 . . . . -55.1(4) ?
C11 C12 C13 C18 . . . . -64.7(3) ?
C11 C12 C13 C14 . . . . 55.8(3) ?
C11 C12 C13 C17 . . . . 167.4(3) ?
C7 C8 C14 O14 . . . . 76.9(3) ?
C9 C8 C14 O14 . . . . -52.5(3) ?
C7 C8 C14 C15 . . . . -46.7(4) ?
C9 C8 C14 C15 . . . . -176.2(3) ?
C7 C8 C14 C13 . . . . -166.4(3) ?
C9 C8 C14 C13 . . . . 64.1(3) ?
C18 C13 C14 O14 . . . . 177.1(2) ?
C12 C13 C14 O14 . . . . 57.8(3) ?
C17 C13 C14 O14 . . . . -65.2(3) ?
C18 C13 C14 C15 . . . . -70.5(3) ?
C12 C13 C14 C15 . . . . 170.1(3) ?
C17 C13 C14 C15 . . . . 47.2(3) ?
C18 C13 C14 C8 . . . . 58.2(3) ?
C12 C13 C14 C8 . . . . -61.2(3) ?
C17 C13 C14 C8 . . . . 175.9(2) ?
O14 C14 C15 C16 . . . . 74.2(3) ?
C8 C14 C15 C16 . . . . -160.8(3) ?
C13 C14 C15 C16 . . . . -37.3(3) ?
C14 C15 C16 C17 . . . . 13.0(3) ?
C15 C16 C17 C20 . . . . 146.3(3) ?
C15 C16 C17 C13 . . . . 16.0(3) ?
C18 C13 C17 C20 . . . . -46.5(3) ?
C12 C13 C17 C20 . . . . 80.5(3) ?
C14 C13 C17 C20 . . . . -164.2(2) ?
C18 C13 C17 C16 . . . . 79.9(3) ?
C12 C13 C17 C16 . . . . -153.1(3) ?
C14 C13 C17 C16 . . . . -37.8(3) ?
C16 C17 C20 O20 . . . . -53.7(3) ?
C13 C17 C20 O20 . . . . 67.9(3) ?
C16 C17 C20 C21 . . . . -174.6(3) ?
C13 C17 C20 C21 . . . . -53.1(3) ?
C16 C17 C20 C22 . . . . 62.1(3) ?
C13 C17 C20 C22 . . . . -176.3(2) ?
C26 O2 C22 C23 . . . . -53.1(3) ?
C26 O2 C22 C20 . . . . 179.6(2) ?
O20 C20 C22 O2 . . . . -54.7(3) ?
C21 C20 C22 O2 . . . . 63.4(3) ?
C17 C20 C22 O2 . . . . -172.2(2) ?
O20 C20 C22 C23 . . . . -177.1(3) ?
C21 C20 C22 C23 . . . . -59.1(3) ?
C17 C20 C22 C23 . . . . 65.4(3) ?
O2 C22 C23 C24 . . . . 31.1(4) ?
C20 C22 C23 C24 . . . . 149.5(3) ?
C22 C23 C24 C28 . . . . 148.4(3) ?
C22 C23 C24 C25 . . . . 21.9(4) ?
C28 C24 C25 C26 . . . . 175.2(3) ?
C23 C24 C25 C26 . . . . -59.1(3) ?
C28 C24 C25 C27 . . . . 51.8(4) ?
C23 C24 C25 C27 . . . . 177.5(3) ?
C22 O2 C26 O26 . . . . -170.9(3) ?
C22 O2 C26 C25 . . . . 13.8(4) ?
C27 C25 C26 O26 . . . . -6.5(5) ?
C24 C25 C26 O26 . . . . -132.7(3) ?
C27 C25 C26 O2 . . . . 168.4(3) ?
C24 C25 C26 O2 . . . . 42.2(4) ?

_cod_database_fobs_code 2243872
